data_4519226
loop_
_publ_author_name
'Huang, Lixian'
'Liu, Zhaohe'
'Zhang, Yixin'
'Wu, Chunji'
'Cui, Dongmei'

_publ_section_title
;
 Ethylene-Triggered Regioselectivity Switch of Dimethylbutadiene in Their
 Copolymerization: Formation of &#x201C;Plastic&#x201D; Rubber and
 Mechanism
;
_journal_name_full 'ACS Catalysis'
_journal_page_first 953
_journal_page_last 962
_journal_paper_doi 10.1021/acscatal.1c04976
_journal_year 2021
_chemical_formula_moiety 'C24 H36 N Sc Si2'
_chemical_formula_sum 'C24 H36 N Sc Si2'
_chemical_formula_weight 439.687
_space_group_crystal_system monoclinic
_space_group_IT_number 14
_space_group_name_Hall '-P 2ybc'
_space_group_name_H-M_alt 'P 1 21/c 1'
_symmetry_Int_Tables_number 14
_atom_sites_solution_primary dual
_audit_creation_date 2021-12-04
_audit_creation_method
;
Olex2 1.5
(compiled 2021.11.18 svn.ra9532c28 for OlexSys, GUI svn.r6429)
;
_cell_angle_alpha 90
_cell_angle_beta 105.179(1)
_cell_angle_gamma 90
_cell_formula_units_Z 4
_cell_length_a 12.3866(9)
_cell_length_b 19.4995(14)
_cell_length_c 11.0670(8)
_cell_measurement_reflns_used 4601
_cell_measurement_temperature 173(2)
_cell_measurement_theta_max 26.215
_cell_measurement_theta_min 2.435
_cell_volume 2579.8(3)
_computing_cell_refinement 'SAINT v6.45A (Bruker, 2003)'
_computing_data_collection 'Bruker SMART'
_computing_data_reduction 'SAINT v6.45A (Bruker, 2003)'
_computing_molecular_graphics 'Olex2 1.5 (Dolomanov et al., 2009)'
_computing_publication_material 'Olex2 1.5 (Dolomanov et al., 2009)'
_computing_structure_refinement 'olex2.refine 1.5 (Bourhis et al., 2015)'
_computing_structure_solution 'SHELXT 2014/5 (Sheldrick, 2014)'
_diffrn_ambient_temperature 173
_diffrn_measured_fraction_theta_full 0.9959
_diffrn_measured_fraction_theta_max 0.9958
_diffrn_measurement_device_type 'bruker appex ccd'
_diffrn_measurement_method 'phi and omega scans'
_diffrn_radiation_monochromator graphite
_diffrn_radiation_type 'Mo K\a'
_diffrn_radiation_wavelength 0.71073
_diffrn_reflns_av_R_equivalents 0.0269
_diffrn_reflns_av_unetI/netI 0.0330
_diffrn_reflns_Laue_measured_fraction_full 0.9959
_diffrn_reflns_Laue_measured_fraction_max 0.9958
_diffrn_reflns_limit_h_max 13
_diffrn_reflns_limit_h_min -15
_diffrn_reflns_limit_k_max 24
_diffrn_reflns_limit_k_min -22
_diffrn_reflns_limit_l_max 13
_diffrn_reflns_limit_l_min -13
_diffrn_reflns_number 14533
_diffrn_reflns_point_group_measured_fraction_full 0.9959
_diffrn_reflns_point_group_measured_fraction_max 0.9958
_diffrn_reflns_theta_full 25.2417
_diffrn_reflns_theta_max 26.38
_diffrn_reflns_theta_min 1.70
_diffrn_source_current 40.0
_diffrn_source_power 2.0
_diffrn_source_voltage 50.0
_exptl_absorpt_coefficient_mu 0.387
_exptl_absorpt_correction_type none
_exptl_crystal_colour 'clear yellowish yellow'
_exptl_crystal_colour_lustre clear
_exptl_crystal_colour_modifier yellowish
_exptl_crystal_colour_primary yellow
_exptl_crystal_density_diffrn 1.132
_exptl_crystal_description block
_exptl_crystal_F_000 945.975
_exptl_crystal_size_max 0.23
_exptl_crystal_size_mid 0.15
_exptl_crystal_size_min 0.11
_refine_diff_density_max 0.3571
_refine_diff_density_min -0.2278
_refine_diff_density_rms 0.0651
_refine_ls_d_res_high 0.7997
_refine_ls_d_res_low 11.9545
_refine_ls_goodness_of_fit_ref 1.0360
_refine_ls_hydrogen_treatment mixed
_refine_ls_matrix_type full
_refine_ls_number_constraints 46
_refine_ls_number_parameters 283
_refine_ls_number_reflns 5252
_refine_ls_number_restraints 0
_refine_ls_restrained_S_all 1.0360
_refine_ls_R_factor_all 0.0546
_refine_ls_R_factor_gt 0.0428
_refine_ls_shift/su_max 0.0007
_refine_ls_shift/su_mean 0.0000
_refine_ls_structure_factor_coef Fsqd
_refine_ls_weighting_details 'w=1/[\s^2^(Fo^2^)+(0.0637P)^2^+0.6082P] where P=(Fo^2^+2Fc^2^)/3'
_refine_ls_weighting_scheme calc
_refine_ls_wR_factor_gt 0.1082
_refine_ls_wR_factor_ref 0.1165
_reflns_Friedel_coverage 0.0
_reflns_limit_h_max 14
_reflns_limit_h_min -15
_reflns_limit_k_max 24
_reflns_limit_k_min 0
_reflns_limit_l_max 13
_reflns_limit_l_min 0
_reflns_number_gt 4270
_reflns_number_total 5252
_reflns_threshold_expression I>=2u(I)
_cod_data_source_file cs1c04976_si_001.cif
_cod_data_source_block 1
_cod_database_code 4519226
_olex2_refinement_description
;
1. Fixed Uiso
 At 1.2 times of:
  All C(H) groups
 At 1.5 times of:
  All C(H,H,H) groups
2.a Aromatic/amide H refined with riding coordinates:
 C005(H005), C008(H008), C00B(H00B), C00I(H00l), C00J(H00m), C00N(H00s)
2.b Idealised Me refined as rotating group:
 C00G(H00f,H00g,H00h), C00H(H00i,H00j,H00k), C00M(H00p,H00q,H00r), C00O(H00t,
 H00u,H00v), C00P(H00w,H00x,H00y), C00Q(H00z,H,Ha), C00R(H00,Hb,Hc), C00S(H1,Hd,
 He)
;
_olex2_submission_special_instructions 'No special instructions were received'

loop_
_space_group_symop_id
_space_group_symop_operation_xyz
1 x,y,z
2 -x,y+1/2,-z+1/2
3 -x,-y,-z
4 x,-y-1/2,z-1/2

loop_
_atom_site_label
_atom_site_type_symbol
_atom_site_fract_x
_atom_site_fract_y
_atom_site_fract_z
_atom_site_U_iso_or_equiv
_atom_site_adp_type
_atom_site_occupancy
_atom_site_refinement_flags_posn
Sc01 Sc 0.21565(3) 0.572521(18) 0.64426(3) 0.02662(12) Uani 1.000000 .
Si02 Si 0.27709(5) 0.52670(4) 0.34270(5) 0.04249(18) Uani 1.000000 .
Si03 Si 0.01812(6) 0.69209(3) 0.73850(6) 0.04591(18) Uani 1.000000 .
N004 N 0.34294(14) 0.65845(8) 0.66861(14) 0.0339(4) Uani 1.000000 .
C005 C 0.36621(16) 0.49125(10) 0.73998(16) 0.0287(4) Uani 1.000000 .
H005 H 0.42001(16) 0.48095(10) 0.69522(16) 0.0344(5) Uiso 1.000000 R
C006 C 0.37280(15) 0.54595(10) 0.82500(16) 0.0273(4) Uani 1.000000 .
C007 C 0.45826(15) 0.60129(10) 0.84812(16) 0.0285(4) Uani 1.000000 .
C008 C 0.27577(16) 0.54293(11) 0.86937(16) 0.0306(4) Uani 1.000000 .
H008 H 0.25761(16) 0.57379(11) 0.92751(16) 0.0367(5) Uiso 1.000000 R
C009 C 0.26647(16) 0.45424(10) 0.73224(17) 0.0308(4) Uani 1.000000 .
C00A C 0.44016(16) 0.65775(10) 0.76379(17) 0.0298(4) Uani 1.000000 .
C00B C 0.55451(17) 0.59985(11) 0.94380(18) 0.0361(5) Uani 1.000000 .
H00B H 0.56783(17) 0.56249(11) 1.00091(18) 0.0433(6) Uiso 1.000000 R
C00C C 0.21027(16) 0.48646(10) 0.81298(17) 0.0322(4) Uani 1.000000 .
C00D C 0.52001(18) 0.71093(11) 0.77742(19) 0.0371(5) Uani 1.000000 .
C00E C 0.18494(18) 0.54209(13) 0.44495(18) 0.0361(5) Uani 1.000000 .
C00F C 0.05591(19) 0.62512(13) 0.6416(2) 0.0412(5) Uani 1.000000 .
C00G C 0.10218(18) 0.46305(13) 0.8377(2) 0.0453(6) Uani 1.000000 .
H00f H 0.0719(7) 0.4998(3) 0.8797(13) 0.0680(8) Uiso 1.000000 GR
H00g H 0.0483(5) 0.4519(8) 0.7582(2) 0.0680(8) Uiso 1.000000 GR
H00h H 0.1160(3) 0.4223(5) 0.8913(12) 0.0680(8) Uiso 1.000000 GR
C00H C 0.2289(2) 0.39040(11) 0.6562(2) 0.0436(5) Uani 1.000000 .
H00i H 0.1498(4) 0.3948(3) 0.6112(11) 0.0654(8) Uiso 1.000000 GR
H00j H 0.2737(9) 0.3843(4) 0.5959(10) 0.0654(8) Uiso 1.000000 GR
H00k H 0.2389(12) 0.35056(15) 0.7120(2) 0.0654(8) Uiso 1.000000 GR
C00I C 0.3267(2) 0.71049(12) 0.5884(2) 0.0465(6) Uani 1.000000 .
H00l H 0.2596(2) 0.71116(12) 0.5227(2) 0.0558(7) Uiso 1.000000 R
C00J C 0.63377(19) 0.65300(12) 0.9584(2) 0.0457(6) Uani 1.000000 .
H00m H 0.69956(19) 0.65108(12) 1.0257(2) 0.0548(7) Uiso 1.000000 R
C00K C 0.6180(2) 0.70698(13) 0.8782(2) 0.0456(5) Uani 1.000000 .
H00n H 0.672(2) 0.7425(13) 0.887(2) 0.0547(7) Uiso 1.000000 .
C00L C 0.4981(2) 0.76458(12) 0.6892(2) 0.0482(6) Uani 1.000000 .
H00o H 0.544(2) 0.7987(13) 0.698(2) 0.0578(7) Uiso 1.000000 .
C00M C 0.3649(2) 0.44852(13) 0.3900(2) 0.0522(6) Uani 1.000000 .
H00p H 0.4103(11) 0.4537(4) 0.4765(6) 0.0784(9) Uiso 1.000000 GR
H00q H 0.3164(2) 0.40827(18) 0.3839(16) 0.0784(9) Uiso 1.000000 GR
H00r H 0.4141(11) 0.4426(5) 0.3344(11) 0.0784(9) Uiso 1.000000 GR
C00N C 0.4023(2) 0.76416(12) 0.5949(2) 0.0528(6) Uani 1.000000 .
H00s H 0.3872(2) 0.79986(12) 0.5344(2) 0.0634(8) Uiso 1.000000 R
C00O C 0.3709(2) 0.60210(15) 0.3445(3) 0.0767(10) Uani 1.000000 .
H00t H 0.3255(3) 0.6436(2) 0.321(2) 0.1150(15) Uiso 1.000000 GR
H00u H 0.4208(13) 0.6077(7) 0.4287(6) 0.1150(15) Uiso 1.000000 GR
H00v H 0.4156(14) 0.5945(5) 0.2846(16) 0.1150(15) Uiso 1.000000 GR
C00P C 0.1178(3) 0.76532(16) 0.7573(3) 0.0841(10) Uani 1.000000 .
H00w H 0.1938(4) 0.7491(3) 0.796(2) 0.1262(15) Uiso 1.000000 GR
H00x H 0.1149(15) 0.7849(8) 0.6750(4) 0.1262(15) Uiso 1.000000 GR
H00y H 0.0972(12) 0.8005(6) 0.8105(19) 0.1262(15) Uiso 1.000000 GR
C00Q C -0.1242(3) 0.72914(18) 0.6668(4) 0.0902(12) Uani 1.000000 .
H00z H -0.1322(8) 0.7385(12) 0.5778(7) 0.1353(17) Uiso 1.000000 GR
H H -0.1817(3) 0.6964(6) 0.675(2) 0.1353(17) Uiso 1.000000 GR
Ha H -0.1329(9) 0.7719(7) 0.7097(17) 0.1353(17) Uiso 1.000000 GR
C00R C 0.2000(3) 0.5128(3) 0.1745(2) 0.1037(15) Uani 1.000000 .
H00 H 0.1488(19) 0.4739(10) 0.1682(4) 0.156(2) Uiso 1.000000 GR
Hb H 0.157(2) 0.5541(6) 0.1417(9) 0.156(2) Uiso 1.000000 GR
Hc H 0.2537(3) 0.5031(16) 0.1255(6) 0.156(2) Uiso 1.000000 GR
C00S C 0.0235(4) 0.6617(2) 0.8996(3) 0.1208(17) Uani 1.000000 .
H1 H -0.029(2) 0.6237(12) 0.8949(4) 0.181(3) Uiso 1.000000 GR
Hd H 0.0994(8) 0.6460(17) 0.9407(12) 0.181(3) Uiso 1.000000 GR
He H 0.003(3) 0.6994(6) 0.9480(11) 0.181(3) Uiso 1.000000 GR
H00a H 0.135(2) 0.5764(14) 0.410(3) 0.062(8) Uiso 1.000000 .
H00c H 0.143(2) 0.5061(15) 0.441(2) 0.059(8) Uiso 1.000000 .
H00d H 0.038(2) 0.6423(15) 0.561(3) 0.072(9) Uiso 1.000000 .
H00e H 0.008(3) 0.5868(16) 0.640(3) 0.079(9) Uiso 1.000000 .

loop_
_atom_site_aniso_label
_atom_site_aniso_U_11
_atom_site_aniso_U_22
_atom_site_aniso_U_33
_atom_site_aniso_U_12
_atom_site_aniso_U_13
_atom_site_aniso_U_23
Sc01 0.0267(2) 0.0288(2) 0.02192(19) 0.00035(14) 0.00206(14) 0.00213(13)
Si02 0.0357(3) 0.0627(4) 0.0299(3) 0.0090(3) 0.0101(2) 0.0089(3)
Si03 0.0510(4) 0.0389(4) 0.0471(4) 0.0077(3) 0.0116(3) -0.0073(3)
N004 0.0359(9) 0.0350(9) 0.0280(8) -0.0022(7) 0.0034(7) 0.0055(7)
C005 0.0300(10) 0.0298(10) 0.0249(9) 0.0039(8) 0.0049(8) 0.0039(7)
C006 0.0272(10) 0.0308(10) 0.0214(8) 0.0014(8) 0.0019(7) 0.0053(7)
C007 0.0291(10) 0.0311(10) 0.0255(9) -0.0016(8) 0.0074(8) -0.0010(7)
C008 0.0332(10) 0.0367(11) 0.0204(8) 0.0004(8) 0.0046(8) 0.0027(8)
C009 0.0332(10) 0.0283(10) 0.0265(9) -0.0006(8) 0.0002(8) 0.0044(8)
C00A 0.0308(10) 0.0324(11) 0.0261(9) -0.0015(8) 0.0070(8) -0.0018(8)
C00B 0.0332(11) 0.0390(11) 0.0320(10) -0.0020(9) 0.0011(8) 0.0029(9)
C00C 0.0293(10) 0.0381(11) 0.0266(9) -0.0029(8) 0.0029(8) 0.0075(8)
C00D 0.0405(12) 0.0355(11) 0.0350(10) -0.0083(9) 0.0095(9) -0.0000(9)
C00E 0.0338(11) 0.0462(13) 0.0266(10) 0.0004(11) 0.0048(9) 0.0025(9)
C00F 0.0376(12) 0.0398(13) 0.0427(13) 0.0037(10) 0.0043(10) -0.0070(10)
C00G 0.0359(12) 0.0567(15) 0.0418(12) -0.0106(10) 0.0076(10) 0.0096(11)
C00H 0.0520(14) 0.0334(12) 0.0407(12) -0.0054(10) 0.0036(10) -0.0009(9)
C00I 0.0511(14) 0.0429(13) 0.0381(11) -0.0052(11) -0.0012(10) 0.0127(10)
C00J 0.0354(12) 0.0525(14) 0.0407(12) -0.0087(10) -0.0050(9) 0.0016(10)
C00K 0.0394(12) 0.0451(13) 0.0487(13) -0.0157(10) 0.0054(10) -0.0022(10)
C00L 0.0557(15) 0.0378(13) 0.0493(13) -0.0148(11) 0.0108(12) 0.0055(10)
C00M 0.0632(16) 0.0504(14) 0.0490(13) 0.0067(12) 0.0252(12) -0.0004(11)
C00N 0.0656(16) 0.0415(13) 0.0460(13) -0.0101(12) 0.0052(12) 0.0155(10)
C00O 0.0604(18) 0.0592(17) 0.126(3) 0.0238(14) 0.0516(19) 0.0388(18)
C00P 0.085(2) 0.0628(19) 0.094(2) -0.0121(17) 0.0043(19) -0.0334(17)
C00Q 0.0586(19) 0.078(2) 0.129(3) 0.0218(17) 0.0140(19) -0.037(2)
C00R 0.069(2) 0.215(5) 0.0284(13) 0.041(2) 0.0156(13) -0.0013(19)
C00S 0.209(5) 0.098(3) 0.084(2) 0.060(3) 0.089(3) 0.017(2)

loop_
_atom_type_symbol
_atom_type_scat_dispersion_real
_atom_type_scat_dispersion_imag
_atom_type_scat_Cromer_Mann_a1
_atom_type_scat_Cromer_Mann_a2
_atom_type_scat_Cromer_Mann_a3
_atom_type_scat_Cromer_Mann_a4
_atom_type_scat_Cromer_Mann_b1
_atom_type_scat_Cromer_Mann_b2
_atom_type_scat_Cromer_Mann_b3
_atom_type_scat_Cromer_Mann_b4
_atom_type_scat_Cromer_Mann_c
_atom_type_scat_source
_atom_type_scat_dispersion_source
C 0.00347 0.00161 2.31000 1.02000 1.58860 0.86500 20.84390 10.20750 0.56870 51.65120 0.21560 'International Tables Volume C Table 6.1.1.4 (pp. 500-502)' 'Henke, Gullikson and Davis, At. Data and Nucl. Data Tables, 1993, 54, 2'
H 0.00000 0.00000 0.49300 0.32291 0.14019 0.04081 10.51090 26.12570 3.14236 57.79970 0.00304 'International Tables Volume C Table 6.1.1.4 (pp. 500-502)' 'Henke, Gullikson and Davis, At. Data and Nucl. Data Tables, 1993, 54, 2'
N 0.00653 0.00323 12.21260 3.13220 2.01250 1.16630 0.00570 9.89330 28.99750 0.58260 -11.52900 'International Tables Volume C Table 6.1.1.4 (pp. 500-502)' 'Henke, Gullikson and Davis, At. Data and Nucl. Data Tables, 1993, 54, 2'
Sc 0.26970 0.38433 9.18900 7.36790 1.64090 1.46800 9.02130 0.57290 136.10800 51.35310 1.33290 'International Tables Volume C Table 6.1.1.4 (pp. 500-502)' 'Henke, Gullikson and Davis, At. Data and Nucl. Data Tables, 1993, 54, 2'
Si 0.08192 0.07060 6.29150 3.03530 1.98910 1.54100 2.43860 32.33370 0.67850 81.69370 1.14070 'International Tables Volume C Table 6.1.1.4 (pp. 500-502)' 'Henke, Gullikson and Davis, At. Data and Nucl. Data Tables, 1993, 54, 2'

loop_
_geom_angle_atom_site_label_1
_geom_angle_atom_site_label_2
_geom_angle_atom_site_label_3
_geom_angle
_geom_angle_site_symmetry_1
_geom_angle_site_symmetry_3
_geom_angle_publ_flag
C005 Sc01 N004 89.99(6) . . ?
C006 Sc01 N004 71.38(6) . . ?
C006 Sc01 C005 33.33(6) . . ?
C008 Sc01 N004 92.07(6) . . ?
C008 Sc01 C005 54.77(6) . . ?
C008 Sc01 C006 33.34(6) . . ?
C009 Sc01 N004 122.35(6) . . ?
C009 Sc01 C005 32.94(6) . . ?
C009 Sc01 C006 55.02(6) . . ?
C009 Sc01 C008 54.43(6) . . ?
C00C Sc01 N004 123.74(6) . . ?
C00C Sc01 C005 54.43(6) . . ?
C00C Sc01 C006 54.94(6) . . ?
C00C Sc01 C008 32.81(6) . . ?
C00C Sc01 C009 32.60(6) . . ?
C00E Sc01 N004 104.39(8) . . ?
C00E Sc01 C005 99.71(8) . . ?
C00E Sc01 C006 130.31(8) . . ?
C00E Sc01 C008 150.07(8) . . ?
C00E Sc01 C009 95.73(8) . . ?
C00E Sc01 C00C 121.78(8) . . ?
C00F Sc01 N004 104.44(8) . . ?
C00F Sc01 C005 150.84(8) . . ?
C00F Sc01 C006 128.45(8) . . ?
C00F Sc01 C008 98.81(8) . . ?
C00F Sc01 C009 124.01(9) . . ?
C00F Sc01 C00C 96.93(8) . . ?
C00F Sc01 C00E 100.96(9) . . ?
C00M Si02 C00E 111.87(11) . . ?
C00O Si02 C00E 110.53(13) . . ?
C00O Si02 C00M 108.91(12) . . ?
C00R Si02 C00E 113.55(12) . . ?
C00R Si02 C00M 105.55(16) . . ?
C00R Si02 C00O 106.11(19) . . ?
C00P Si03 C00F 110.43(14) . . ?
C00Q Si03 C00F 112.54(13) . . ?
C00Q Si03 C00P 105.88(16) . . ?
C00S Si03 C00F 112.54(14) . . ?
C00S Si03 C00P 106.29(19) . . ?
C00S Si03 C00Q 108.8(2) . . ?
C00A N004 Sc01 121.67(12) . . ?
C00I N004 Sc01 120.39(14) . . ?
C00I N004 C00A 117.91(17) . . ?
H005 C005 Sc01 117.83(4) . . ?
C006 C005 Sc01 72.88(10) . . ?
C006 C005 H005 125.57(11) . . ?
C009 C005 Sc01 75.60(11) . . ?
C009 C005 H005 125.57(11) . . ?
C009 C005 C006 108.87(17) . . ?
C005 C006 Sc01 73.79(10) . . ?
C007 C006 Sc01 111.37(12) . . ?
C007 C006 C005 125.32(17) . . ?
C008 C006 Sc01 74.14(10) . . ?
C008 C006 C005 107.12(16) . . ?
C008 C006 C007 127.04(17) . . ?
C00A C007 C006 117.78(16) . . ?
C00B C007 C006 123.63(17) . . ?
C00B C007 C00A 118.56(17) . . ?
C006 C008 Sc01 72.52(10) . . ?
H008 C008 Sc01 118.17(5) . . ?
H008 C008 C006 125.63(11) . . ?
C00C C008 Sc01 75.54(10) . . ?
C00C C008 C006 108.73(17) . . ?
C00C C008 H008 125.63(11) . . ?
C005 C009 Sc01 71.46(10) . . ?
C00C C009 Sc01 73.92(11) . . ?
C00C C009 C005 107.55(17) . . ?
C00H C009 Sc01 122.11(13) . . ?
C00H C009 C005 126.33(19) . . ?
C00H C009 C00C 126.07(19) . . ?
C007 C00A N004 117.76(17) . . ?
C00D C00A N004 121.44(17) . . ?
C00D C00A C007 120.80(17) . . ?
H00B C00B C007 119.58(12) . . ?
C00J C00B C007 120.84(19) . . ?
C00J C00B H00B 119.58(12) . . ?
C008 C00C Sc01 71.65(10) . . ?
C009 C00C Sc01 73.47(11) . . ?
C009 C00C C008 107.72(17) . . ?
C00G C00C Sc01 122.20(13) . . ?
C00G C00C C008 126.24(19) . . ?
C00G C00C C009 126.00(19) . . ?
C00K C00D C00A 118.34(19) . . ?
C00L C00D C00A 117.95(19) . . ?
C00L C00D C00K 123.7(2) . . ?
Si02 C00E Sc01 133.33(12) . . ?
H00a C00E Sc01 98.4(16) . . ?
H00a C00E Si02 108.3(17) . . ?
H00c C00E Sc01 102.2(18) . . ?
H00c C00E Si02 107.2(18) . . ?
H00c C00E H00a 104(2) . . ?
Si03 C00F Sc01 133.35(12) . . ?
H00d C00F Sc01 99.7(18) . . ?
H00d C00F Si03 105.9(18) . . ?
H00e C00F Sc01 100.6(18) . . ?
H00e C00F Si03 108.5(18) . . ?
H00e C00F H00d 106(2) . . ?
H00f C00G C00C 109.5 . . ?
H00g C00G C00C 109.5 . . ?
H00g C00G H00f 109.5 . . ?
H00h C00G C00C 109.5 . . ?
H00h C00G H00f 109.5 . . ?
H00h C00G H00g 109.5 . . ?
H00i C00H C009 109.5 . . ?
H00j C00H C009 109.5 . . ?
H00j C00H H00i 109.5 . . ?
H00k C00H C009 109.5 . . ?
H00k C00H H00i 109.5 . . ?
H00k C00H H00j 109.5 . . ?
H00l C00I N004 118.08(12) . . ?
C00N C00I N004 123.8(2) . . ?
C00N C00I H00l 118.08(13) . . ?
H00m C00J C00B 119.37(12) . . ?
C00K C00J C00B 121.3(2) . . ?
C00K C00J H00m 119.37(13) . . ?
C00J C00K C00D 120.2(2) . . ?
H00n C00K C00D 118.1(15) . . ?
H00n C00K C00J 121.7(15) . . ?
H00o C00L C00D 119.5(17) . . ?
C00N C00L C00D 119.9(2) . . ?
C00N C00L H00o 120.5(17) . . ?
H00p C00M Si02 109.5 . . ?
H00q C00M Si02 109.5 . . ?
H00q C00M H00p 109.5 . . ?
H00r C00M Si02 109.5 . . ?
H00r C00M H00p 109.5 . . ?
H00r C00M H00q 109.5 . . ?
C00L C00N C00I 118.9(2) . . ?
H00s C00N C00I 120.53(13) . . ?
H00s C00N C00L 120.53(14) . . ?
H00t C00O Si02 109.5 . . ?
H00u C00O Si02 109.5 . . ?
H00u C00O H00t 109.5 . . ?
H00v C00O Si02 109.5 . . ?
H00v C00O H00t 109.5 . . ?
H00v C00O H00u 109.5 . . ?
H00w C00P Si03 109.5 . . ?
H00x C00P Si03 109.5 . . ?
H00x C00P H00w 109.5 . . ?
H00y C00P Si03 109.5 . . ?
H00y C00P H00w 109.5 . . ?
H00y C00P H00x 109.5 . . ?
H00z C00Q Si03 109.5 . . ?
H C00Q Si03 109.5 . . ?
H C00Q H00z 109.5 . . ?
Ha C00Q Si03 109.5 . . ?
Ha C00Q H00z 109.5 . . ?
Ha C00Q H 109.5 . . ?
H00 C00R Si02 109.5 . . ?
Hb C00R Si02 109.5 . . ?
Hb C00R H00 109.5 . . ?
Hc C00R Si02 109.5 . . ?
Hc C00R H00 109.5 . . ?
Hc C00R Hb 109.5 . . ?
H1 C00S Si03 109.5 . . ?
Hd C00S Si03 109.5 . . ?
Hd C00S H1 109.5 . . ?
He C00S Si03 109.5 . . ?
He C00S H1 109.5 . . ?
He C00S Hd 109.5 . . ?

loop_
_geom_bond_atom_site_label_1
_geom_bond_atom_site_label_2
_geom_bond_distance
_geom_bond_site_symmetry_2
_geom_bond_publ_flag
Sc01 N004 2.2680(17) . ?
Sc01 C005 2.4652(18) . ?
Sc01 C006 2.4534(17) . ?
Sc01 C008 2.4743(18) . ?
Sc01 C009 2.5185(19) . ?
Sc01 C00C 2.5243(19) . ?
Sc01 C00E 2.219(2) . ?
Sc01 C00F 2.222(2) . ?
Si02 C00E 1.830(2) . ?
Si02 C00M 1.866(3) . ?
Si02 C00O 1.871(3) . ?
Si02 C00R 1.876(3) . ?
Si03 C00F 1.827(2) . ?
Si03 C00P 1.864(3) . ?
Si03 C00Q 1.878(3) . ?
Si03 C00S 1.864(3) . ?
N004 C00A 1.377(2) . ?
N004 C00I 1.329(3) . ?
C005 H005 0.9500 . ?
C005 C006 1.411(3) . ?
C005 C009 1.414(3) . ?
C006 C007 1.486(3) . ?
C006 C008 1.414(3) . ?
C007 C00A 1.423(3) . ?
C007 C00B 1.372(3) . ?
C008 H008 0.9500 . ?
C008 C00C 1.413(3) . ?
C009 C00C 1.415(3) . ?
C009 C00H 1.506(3) . ?
C00A C00D 1.414(3) . ?
C00B H00B 0.9500 . ?
C00B C00J 1.407(3) . ?
C00C C00G 1.506(3) . ?
C00D C00K 1.419(3) . ?
C00D C00L 1.408(3) . ?
C00E H00a 0.92(3) . ?
C00E H00c 0.87(3) . ?
C00F H00d 0.93(3) . ?
C00F H00e 0.95(3) . ?
C00G H00f 0.9800 . ?
C00G H00g 0.9800 . ?
C00G H00h 0.9800 . ?
C00H H00i 0.9800 . ?
C00H H00j 0.9800 . ?
C00H H00k 0.9800 . ?
C00I H00l 0.9500 . ?
C00I C00N 1.394(3) . ?
C00J H00m 0.9500 . ?
C00J C00K 1.358(3) . ?
C00K H00n 0.95(3) . ?
C00L H00o 0.86(3) . ?
C00L C00N 1.360(3) . ?
C00M H00p 0.9800 . ?
C00M H00q 0.9800 . ?
C00M H00r 0.9800 . ?
C00N H00s 0.9500 . ?
C00O H00t 0.9800 . ?
C00O H00u 0.9800 . ?
C00O H00v 0.9800 . ?
C00P H00w 0.9800 . ?
C00P H00x 0.9800 . ?
C00P H00y 0.9800 . ?
C00Q H00z 0.9800 . ?
C00Q H 0.9800 . ?
C00Q Ha 0.9800 . ?
C00R H00 0.9800 . ?
C00R Hb 0.9800 . ?
C00R Hc 0.9800 . ?
C00S H1 0.9800 . ?
C00S Hd 0.9800 . ?
C00S He 0.9800 . ?

loop_
_geom_torsion_atom_site_label_1
_geom_torsion_atom_site_label_2
_geom_torsion_atom_site_label_3
_geom_torsion_atom_site_label_4
_geom_torsion
_geom_torsion_site_symmetry_1
_geom_torsion_site_symmetry_2
_geom_torsion_site_symmetry_3
_geom_torsion_site_symmetry_4
_geom_torsion_publ_flag
Sc01 N004 C00A C007 -0.60(16) . . . . ?
Sc01 N004 C00A C00D 179.03(15) . . . . ?
Sc01 N004 C00I C00N -178.13(18) . . . . ?
Sc01 C005 C006 C007 -105.01(11) . . . . ?
Sc01 C005 C006 C008 67.21(11) . . . . ?
Sc01 C005 C009 C00C -65.64(11) . . . . ?
Sc01 C005 C009 C00H 116.69(12) . . . . ?
Sc01 C006 C005 C009 -67.65(11) . . . . ?
Sc01 C006 C007 C00A -2.28(14) . . . . ?
Sc01 C006 C007 C00B 179.60(13) . . . . ?
Sc01 C006 C008 C00C 67.47(11) . . . . ?
Sc01 C008 C006 C005 -66.98(11) . . . . ?
Sc01 C008 C006 C007 105.08(11) . . . . ?
Sc01 C008 C00C C009 65.13(11) . . . . ?
Sc01 C008 C00C C00G -116.93(12) . . . . ?
Sc01 C009 C005 C006 65.86(10) . . . . ?
Sc01 C009 C00C C008 -63.92(11) . . . . ?
Sc01 C009 C00C C00G 118.13(12) . . . . ?
Sc01 C00C C008 C006 -65.48(11) . . . . ?
Sc01 C00C C009 C005 64.01(10) . . . . ?
Sc01 C00C C009 C00H -118.32(12) . . . . ?
N004 C00A C007 C006 2.0(2) . . . . ?
N004 C00A C007 C00B -179.78(18) . . . . ?
N004 C00A C00D C00K 179.7(2) . . . . ?
N004 C00A C00D C00L -0.9(2) . . . . ?
N004 C00I C00N C00L -0.9(3) . . . . ?
C005 C006 C007 C00A 82.55(19) . . . . ?
C005 C006 C007 C00B -95.6(2) . . . . ?
C005 C006 C008 C00C 0.49(16) . . . . ?
C005 C009 C00C C008 0.09(16) . . . . ?
C005 C009 C00C C00G -177.86(15) . . . . ?
C006 C007 C00A C00D -177.62(17) . . . . ?
C006 C007 C00B C00J 178.1(2) . . . . ?
C006 C008 C00C C009 -0.36(16) . . . . ?
C006 C008 C00C C00G 177.58(15) . . . . ?
C007 C00A C00D C00K -0.7(2) . . . . ?
C007 C00A C00D C00L 178.7(2) . . . . ?
C007 C00B C00J C00K -0.5(3) . . . . ?
C008 C00C C009 C00H 177.76(15) . . . . ?
C00A C00D C00K C00J 0.3(2) . . . . ?
C00A C00D C00L C00N 0.2(3) . . . . ?
C00B C00J C00K C00D 0.3(3) . . . . ?
C00D C00L C00N C00I 0.7(3) . . . . ?
